data_4073624
loop_
_publ_author_name
'Bunge, Scott D.'
'Lance, Jacob M.'
'Bertke, Jeffrey A.'

_publ_section_title
;
 Synthesis, Structure, and Reactivity of Alkylzinc Complexes Stabilized
 with 1,1,3,3-Tetramethylguanidine
;
_journal_issue 25
_journal_name_full Organometallics
_journal_page_first 6320
_journal_paper_doi 10.1021/om700501g
_journal_volume 26
_journal_year 2007
_chemical_formula_sum 'C24 H58 N6 O2 Zn2'
_chemical_formula_weight 593.50
_chemical_name_common '[Zn(ONep)(Et)(H-TMG)]2 (3)'
_chemical_name_systematic
;

 ?

;
_space_group_IT_number 2
_symmetry_cell_setting triclinic
_symmetry_space_group_name_Hall '-P 1'
_symmetry_space_group_name_H-M 'P -1'
_atom_sites_solution_hydrogens geom
_atom_sites_solution_primary direct
_atom_sites_solution_secondary difmap
_audit_creation_method SHELXL-97
_cell_angle_alpha 117.446(3)
_cell_angle_beta 98.305(3)
_cell_angle_gamma 94.292(3)
_cell_formula_units_Z 1
_cell_length_a 9.5136(17)
_cell_length_b 9.9491(18)
_cell_length_c 10.1261(18)
_cell_measurement_reflns_used 1744
_cell_measurement_temperature 100(2)
_cell_measurement_theta_max 21.50
_cell_measurement_theta_min 2.19
_cell_volume 830.7(3)
_computing_cell_refinement 'Bruker SMART'
_computing_data_collection 'Bruker SMART'
_computing_data_reduction 'Bruker SAINT'
_computing_molecular_graphics 'Bruker SHELXTL'
_computing_publication_material 'Bruker SHELXTL'
_computing_structure_refinement 'SHELXL-97 (Sheldrick, 1997)'
_computing_structure_solution 'SHELXS-97 (Sheldrick, 1990)'
_diffrn_ambient_temperature 100(2)
_diffrn_measured_fraction_theta_full 0.994
_diffrn_measured_fraction_theta_max 0.994
_diffrn_measurement_device_type 'CCD area detector'
_diffrn_measurement_method 'phi and omega scans'
_diffrn_radiation_monochromator graphite
_diffrn_radiation_source 'fine-focus sealed tube'
_diffrn_radiation_type MoK\a
_diffrn_radiation_wavelength 0.71073
_diffrn_reflns_av_R_equivalents 0.0289
_diffrn_reflns_av_sigmaI/netI 0.0417
_diffrn_reflns_limit_h_max 11
_diffrn_reflns_limit_h_min -11
_diffrn_reflns_limit_k_max 12
_diffrn_reflns_limit_k_min -12
_diffrn_reflns_limit_l_max 12
_diffrn_reflns_limit_l_min -12
_diffrn_reflns_number 6864
_diffrn_reflns_theta_full 25.50
_diffrn_reflns_theta_max 25.50
_diffrn_reflns_theta_min 2.19
_exptl_absorpt_coefficient_mu 1.470
_exptl_absorpt_correction_T_max 0.8550
_exptl_absorpt_correction_T_min 0.6922
_exptl_absorpt_correction_type multi-scan
_exptl_absorpt_process_details SADABS
_exptl_crystal_colour colorless
_exptl_crystal_density_diffrn 1.186
_exptl_crystal_density_meas ?
_exptl_crystal_density_method 'not measured'
_exptl_crystal_description irregular
_exptl_crystal_F_000 320
_exptl_crystal_size_max 0.27
_exptl_crystal_size_mid 0.15
_exptl_crystal_size_min 0.11
_refine_diff_density_max 0.473
_refine_diff_density_min -0.401
_refine_diff_density_rms 0.057
_refine_ls_extinction_method none
_refine_ls_goodness_of_fit_ref 0.700
_refine_ls_hydrogen_treatment constr
_refine_ls_matrix_type full
_refine_ls_number_parameters 162
_refine_ls_number_reflns 3071
_refine_ls_number_restraints 0
_refine_ls_restrained_S_all 0.700
_refine_ls_R_factor_all 0.0466
_refine_ls_R_factor_gt 0.0323
_refine_ls_shift/su_max 0.001
_refine_ls_shift/su_mean 0.000
_refine_ls_structure_factor_coef Fsqd
_refine_ls_weighting_details 'calc w=1/[\s^2^(Fo^2^)+(0.1000P)^2^+0.5710P] where P=(Fo^2^+2Fc^2^)/3'
_refine_ls_weighting_scheme calc
_refine_ls_wR_factor_gt 0.0892
_refine_ls_wR_factor_ref 0.1026
_reflns_number_gt 2510
_reflns_number_total 3071
_reflns_threshold_expression >2sigma(I)
_cod_data_source_file om700501g-file003.cif
_cod_data_source_block jml014_0c
_cod_depositor_comments
;
The following automatic conversions were performed:

'_symmetry_cell_setting' value 'Triclinic' changed to 'triclinic'
according to /home/saulius/struct/CIF-dictionaries/cif_core.dic
dictionary named 'cif_core.dic' version 2.4.1 from
2010-06-29.

'_exptl_absorpt_correction_type' value 'MULTI-SCAN'
changed to 'multi-scan' according to
/home/saulius/struct/CIF-dictionaries/cif_core.dic dictionary named
'cif_core.dic' version 2.4.1 from 2010-06-29.

Automatic conversion script
Id: cif_fix_values 1715 2011-07-08 13:25:40Z adriana 

The following automatic conversions were performed:

'_exptl_crystal_density_meas' value 'not measured' was changed to '?'
- the value is perceived as not measured.

Automatic conversion script
Id: cif_fix_values 3008 2015-01-20 13:52:24Z robertas 
;
_cod_original_sg_symbol_H-M P-1
_cod_database_code 4073624

loop_
_symmetry_equiv_pos_as_xyz
'x, y, z'
'-x, -y, -z'

loop_
_atom_site_label
_atom_site_type_symbol
_atom_site_fract_x
_atom_site_fract_y
_atom_site_fract_z
_atom_site_U_iso_or_equiv
_atom_site_adp_type
_atom_site_occupancy
_atom_site_symmetry_multiplicity
_atom_site_calc_flag
_atom_site_refinement_flags
Zn1 Zn 0.57032(3) 0.94863(4) 0.60646(4) 0.03205(13) Uani 1 1 d .
O1 O 0.4246(2) 0.8562(2) 0.4096(2) 0.0333(4) Uani 1 1 d .
N1 N 0.4269(3) 1.0295(3) 0.7508(3) 0.0376(6) Uani 1 1 d .
H1 H 0.4496 1.1293 0.8101 0.045 Uiso 1 1 calc R
N2 N 0.3096(3) 0.8481(3) 0.7977(3) 0.0419(6) Uani 1 1 d .
N3 N 0.1887(3) 1.0386(3) 0.7901(3) 0.0390(6) Uani 1 1 d .
C1 C 0.2977(3) 0.7590(3) 0.3867(3) 0.0390(7) Uani 1 1 d .
H1A H 0.2182 0.8199 0.4081 0.047 Uiso 1 1 calc R
H1B H 0.3113 0.7190 0.4601 0.047 Uiso 1 1 calc R
C2 C 0.2545(3) 0.6245(3) 0.2269(4) 0.0393(7) Uani 1 1 d .
C3 C 0.3742(4) 0.5264(4) 0.1945(5) 0.0639(11) Uani 1 1 d .
H3A H 0.4634 0.5889 0.2037 0.096 Uiso 1 1 calc R
H3B H 0.3467 0.4398 0.0913 0.096 Uiso 1 1 calc R
H3C H 0.3893 0.4877 0.2678 0.096 Uiso 1 1 calc R
C4 C 0.2293(4) 0.6815(4) 0.1110(4) 0.0536(9) Uani 1 1 d .
H4A H 0.1529 0.7448 0.1317 0.080 Uiso 1 1 calc R
H4B H 0.2007 0.5935 0.0087 0.080 Uiso 1 1 calc R
H4C H 0.3183 0.7429 0.1178 0.080 Uiso 1 1 calc R
C5 C 0.1164(4) 0.5299(4) 0.2181(5) 0.0589(10) Uani 1 1 d .
H5A H 0.1343 0.4902 0.2904 0.088 Uiso 1 1 calc R
H5B H 0.0847 0.4439 0.1149 0.088 Uiso 1 1 calc R
H5C H 0.0413 0.5947 0.2434 0.088 Uiso 1 1 calc R
C6 C 0.3131(3) 0.9752(3) 0.7789(3) 0.0330(6) Uani 1 1 d .
C7 C 0.1674(4) 1.1458(4) 0.7326(4) 0.0510(8) Uani 1 1 d .
H7A H 0.2175 1.2483 0.8092 0.076 Uiso 1 1 calc R
H7B H 0.0643 1.1485 0.7098 0.076 Uiso 1 1 calc R
H7C H 0.2060 1.1132 0.6397 0.076 Uiso 1 1 calc R
C8 C 0.1165(4) 1.0617(4) 0.9157(4) 0.0500(8) Uani 1 1 d .
H8A H 0.1506 0.9983 0.9605 0.075 Uiso 1 1 calc R
H8B H 0.0123 1.0322 0.8774 0.075 Uiso 1 1 calc R
H8C H 0.1385 1.1701 0.9932 0.075 Uiso 1 1 calc R
C9 C 0.1786(4) 0.7351(4) 0.7401(5) 0.0609(10) Uani 1 1 d .
H9A H 0.0993 0.7736 0.7020 0.091 Uiso 1 1 calc R
H9B H 0.1546 0.7173 0.8223 0.091 Uiso 1 1 calc R
H9C H 0.1941 0.6386 0.6574 0.091 Uiso 1 1 calc R
C10 C 0.4429(4) 0.7898(5) 0.8134(5) 0.0586(10) Uani 1 1 d .
H10A H 0.4600 0.7209 0.7124 0.088 Uiso 1 1 calc R
H10B H 0.4359 0.7335 0.8706 0.088 Uiso 1 1 calc R
H10C H 0.5229 0.8758 0.8676 0.088 Uiso 1 1 calc R
C11 C 0.7418(3) 0.8529(4) 0.6328(4) 0.0432(7) Uani 1 1 d .
H11A H 0.8269 0.9115 0.6263 0.052 Uiso 1 1 calc R
H11B H 0.7581 0.8642 0.7364 0.052 Uiso 1 1 calc R
C12 C 0.7343(4) 0.6851(4) 0.5208(4) 0.0567(9) Uani 1 1 d .
H12A H 0.6564 0.6237 0.5324 0.085 Uiso 1 1 calc R
H12B H 0.8259 0.6520 0.5403 0.085 Uiso 1 1 calc R
H12C H 0.7157 0.6710 0.4170 0.085 Uiso 1 1 calc R

loop_
_atom_site_aniso_label
_atom_site_aniso_U_11
_atom_site_aniso_U_22
_atom_site_aniso_U_33
_atom_site_aniso_U_23
_atom_site_aniso_U_13
_atom_site_aniso_U_12
Zn1 0.02563(19) 0.0352(2) 0.0325(2) 0.01549(15) 0.00276(13) -0.00024(13)
O1 0.0290(10) 0.0317(10) 0.0328(10) 0.0135(8) 0.0000(8) -0.0068(8)
N1 0.0380(14) 0.0347(13) 0.0360(13) 0.0135(11) 0.0106(11) 0.0002(10)
N2 0.0465(15) 0.0430(14) 0.0470(15) 0.0287(13) 0.0155(12) 0.0069(12)
N3 0.0385(14) 0.0462(14) 0.0401(14) 0.0251(12) 0.0146(11) 0.0084(11)
C1 0.0331(15) 0.0380(16) 0.0400(16) 0.0169(13) 0.0024(13) -0.0060(12)
C2 0.0303(15) 0.0340(15) 0.0452(17) 0.0174(13) -0.0068(13) -0.0032(12)
C3 0.053(2) 0.045(2) 0.071(3) 0.0134(18) -0.0039(19) 0.0114(17)
C4 0.049(2) 0.061(2) 0.0436(19) 0.0257(17) -0.0089(15) -0.0052(16)
C5 0.0417(19) 0.0449(19) 0.076(3) 0.0281(18) -0.0135(18) -0.0150(15)
C6 0.0365(15) 0.0351(15) 0.0262(14) 0.0140(12) 0.0072(11) 0.0015(12)
C7 0.056(2) 0.057(2) 0.057(2) 0.0373(18) 0.0223(17) 0.0216(17)
C8 0.0396(18) 0.068(2) 0.0469(19) 0.0290(17) 0.0170(15) 0.0070(16)
C9 0.070(3) 0.047(2) 0.070(2) 0.0336(19) 0.016(2) -0.0062(18)
C10 0.072(3) 0.069(2) 0.064(2) 0.048(2) 0.028(2) 0.033(2)
C11 0.0320(16) 0.059(2) 0.0394(16) 0.0255(15) 0.0043(13) 0.0074(14)
C12 0.056(2) 0.056(2) 0.067(2) 0.0357(19) 0.0108(18) 0.0198(17)

loop_
_atom_type_symbol
_atom_type_description
_atom_type_scat_dispersion_real
_atom_type_scat_dispersion_imag
_atom_type_scat_source
C C 0.0033 0.0016 'International Tables Vol C Tables 4.2.6.8 and 6.1.1.4'
H H 0.0000 0.0000 'International Tables Vol C Tables 4.2.6.8 and 6.1.1.4'
N N 0.0061 0.0033 'International Tables Vol C Tables 4.2.6.8 and 6.1.1.4'
O O 0.0106 0.0060 'International Tables Vol C Tables 4.2.6.8 and 6.1.1.4'
Zn Zn 0.2839 1.4301 'International Tables Vol C Tables 4.2.6.8 and 6.1.1.4'

loop_
_geom_angle_atom_site_label_1
_geom_angle_atom_site_label_2
_geom_angle_atom_site_label_3
_geom_angle
_geom_angle_site_symmetry_1
_geom_angle_site_symmetry_3
C11 Zn1 O1 122.18(11) . .
C11 Zn1 O1 125.18(11) . 2_676
O1 Zn1 O1 84.75(8) . 2_676
C11 Zn1 N1 128.00(12) . .
O1 Zn1 N1 97.06(9) . .
O1 Zn1 N1 87.76(9) 2_676 .
C11 Zn1 Zn1 138.63(9) . 2_676
O1 Zn1 Zn1 42.44(5) . 2_676
O1 Zn1 Zn1 42.31(5) 2_676 2_676
N1 Zn1 Zn1 93.24(7) . 2_676
C1 O1 Zn1 121.01(17) . .
C1 O1 Zn1 124.45(18) . 2_676
Zn1 O1 Zn1 95.25(7) . 2_676
C6 N1 Zn1 138.3(2) . .
C6 N1 H1 110.9 . .
Zn1 N1 H1 110.9 . .
C6 N2 C10 118.7(3) . .
C6 N2 C9 120.9(3) . .
C10 N2 C9 115.3(3) . .
C6 N3 C7 119.1(3) . .
C6 N3 C8 119.7(2) . .
C7 N3 C8 114.6(3) . .
O1 C1 C2 113.6(2) . .
O1 C1 H1A 108.9 . .
C2 C1 H1A 108.9 . .
O1 C1 H1B 108.9 . .
C2 C1 H1B 108.9 . .
H1A C1 H1B 107.7 . .
C4 C2 C1 110.4(3) . .
C4 C2 C5 109.9(3) . .
C1 C2 C5 108.0(3) . .
C4 C2 C3 109.3(3) . .
C1 C2 C3 109.3(3) . .
C5 C2 C3 109.9(3) . .
C2 C3 H3A 109.5 . .
C2 C3 H3B 109.5 . .
H3A C3 H3B 109.5 . .
C2 C3 H3C 109.5 . .
H3A C3 H3C 109.5 . .
H3B C3 H3C 109.5 . .
C2 C4 H4A 109.5 . .
C2 C4 H4B 109.5 . .
H4A C4 H4B 109.5 . .
C2 C4 H4C 109.5 . .
H4A C4 H4C 109.5 . .
H4B C4 H4C 109.5 . .
C2 C5 H5A 109.5 . .
C2 C5 H5B 109.5 . .
H5A C5 H5B 109.5 . .
C2 C5 H5C 109.5 . .
H5A C5 H5C 109.5 . .
H5B C5 H5C 109.5 . .
N1 C6 N2 121.1(3) . .
N1 C6 N3 123.5(3) . .
N2 C6 N3 115.4(2) . .
N3 C7 H7A 109.5 . .
N3 C7 H7B 109.5 . .
H7A C7 H7B 109.5 . .
N3 C7 H7C 109.5 . .
H7A C7 H7C 109.5 . .
H7B C7 H7C 109.5 . .
N3 C8 H8A 109.5 . .
N3 C8 H8B 109.5 . .
H8A C8 H8B 109.5 . .
N3 C8 H8C 109.5 . .
H8A C8 H8C 109.5 . .
H8B C8 H8C 109.5 . .
N2 C9 H9A 109.5 . .
N2 C9 H9B 109.5 . .
H9A C9 H9B 109.5 . .
N2 C9 H9C 109.5 . .
H9A C9 H9C 109.5 . .
H9B C9 H9C 109.5 . .
N2 C10 H10A 109.5 . .
N2 C10 H10B 109.5 . .
H10A C10 H10B 109.5 . .
N2 C10 H10C 109.5 . .
H10A C10 H10C 109.5 . .
H10B C10 H10C 109.5 . .
C12 C11 Zn1 116.5(2) . .
C12 C11 H11A 108.2 . .
Zn1 C11 H11A 108.2 . .
C12 C11 H11B 108.2 . .
Zn1 C11 H11B 108.2 . .
H11A C11 H11B 107.3 . .
C11 C12 H12A 109.5 . .
C11 C12 H12B 109.5 . .
H12A C12 H12B 109.5 . .
C11 C12 H12C 109.5 . .
H12A C12 H12C 109.5 . .
H12B C12 H12C 109.5 . .

loop_
_geom_bond_atom_site_label_1
_geom_bond_atom_site_label_2
_geom_bond_distance
_geom_bond_site_symmetry_2
Zn1 C11 1.996(3) .
Zn1 O1 2.0152(19) .
Zn1 O1 2.0200(19) 2_676
Zn1 N1 2.074(2) .
Zn1 Zn1 2.9810(7) 2_676
O1 C1 1.409(3) .
O1 Zn1 2.0200(19) 2_676
N1 C6 1.299(4) .
N1 H1 0.8800 .
N2 C6 1.361(4) .
N2 C10 1.452(4) .
N2 C9 1.461(4) .
N3 C6 1.376(4) .
N3 C7 1.445(4) .
N3 C8 1.466(4) .
C1 C2 1.519(4) .
C1 H1A 0.9900 .
C1 H1B 0.9900 .
C2 C4 1.519(5) .
C2 C5 1.524(4) .
C2 C3 1.529(5) .
C3 H3A 0.9800 .
C3 H3B 0.9800 .
C3 H3C 0.9800 .
C4 H4A 0.9800 .
C4 H4B 0.9800 .
C4 H4C 0.9800 .
C5 H5A 0.9800 .
C5 H5B 0.9800 .
C5 H5C 0.9800 .
C7 H7A 0.9800 .
C7 H7B 0.9800 .
C7 H7C 0.9800 .
C8 H8A 0.9800 .
C8 H8B 0.9800 .
C8 H8C 0.9800 .
C9 H9A 0.9800 .
C9 H9B 0.9800 .
C9 H9C 0.9800 .
C10 H10A 0.9800 .
C10 H10B 0.9800 .
C10 H10C 0.9800 .
C11 C12 1.514(5) .
C11 H11A 0.9900 .
C11 H11B 0.9900 .
C12 H12A 0.9800 .
C12 H12B 0.9800 .
C12 H12C 0.9800 .
